data_4320472
loop_
_publ_author_name
'Hai-Bin Song'
'Zheng-Zhi Zhang'
'Thomas C. W. Mak'

_publ_section_title
;
 2,6-Bis(diphenylphosphino)pyridine-Bridged Hetero-Polynuclear Complexes
 Consolidated by Fe\\rightarrowM (M = Ag, Hg) Dative Bonding
;
_journal_name_full 'Inorganic Chemistry'
_journal_page_first 5928
_journal_page_last 5933
_journal_paper_doi 10.1021/ic010426u
_journal_volume 40
_journal_year 2001
_chemical_formula_sum 'C37 H23 Fe2 N O8 P2'
_chemical_formula_weight 783.20
_chemical_name_systematic
;
   ?
;
_space_group_IT_number 14
_symmetry_cell_setting monoclinic
_symmetry_space_group_name_Hall '-P 2ybc'
_symmetry_space_group_name_H-M 'P 1 21/c 1'
_atom_sites_solution_hydrogens geom
_atom_sites_solution_primary direct
_atom_sites_solution_secondary difmap
_audit_creation_method SHELXL-97
_cell_angle_alpha 90.00
_cell_angle_beta 98.363(4)
_cell_angle_gamma 90.00
_cell_formula_units_Z 4
_cell_length_a 13.364(2)
_cell_length_b 14.852(3)
_cell_length_c 18.063(3)
_cell_measurement_temperature 293(2)
_cell_volume 3547.1(11)
_computing_structure_refinement 'SHELXL-97 (Sheldrick, 1997)'
_computing_structure_solution 'SHELXS-97 (Sheldrick, 1990)'
_diffrn_ambient_temperature 293(2)
_diffrn_measured_fraction_theta_full 0.995
_diffrn_measured_fraction_theta_max 0.995
_diffrn_radiation_monochromator graphite
_diffrn_radiation_source 'fine-focus sealed tube'
_diffrn_radiation_type MoK\a
_diffrn_radiation_wavelength 0.71073
_diffrn_reflns_av_R_equivalents 0.0792
_diffrn_reflns_av_sigmaI/netI 0.1238
_diffrn_reflns_limit_h_max 17
_diffrn_reflns_limit_h_min -17
_diffrn_reflns_limit_k_max 14
_diffrn_reflns_limit_k_min -19
_diffrn_reflns_limit_l_max 23
_diffrn_reflns_limit_l_min -22
_diffrn_reflns_number 24583
_diffrn_reflns_theta_full 28.10
_diffrn_reflns_theta_max 28.10
_diffrn_reflns_theta_min 1.54
_exptl_absorpt_coefficient_mu 0.961
_exptl_absorpt_correction_T_max 1.000
_exptl_absorpt_correction_T_min 0.802
_exptl_absorpt_correction_type SADABS
_exptl_crystal_colour yellow
_exptl_crystal_density_diffrn 1.467
_exptl_crystal_density_method 'not measured'
_exptl_crystal_description Block
_exptl_crystal_F_000 1592
_exptl_crystal_size_max 0.36
_exptl_crystal_size_mid 0.27
_exptl_crystal_size_min 0.25
_refine_diff_density_max 0.363
_refine_diff_density_min -0.376
_refine_diff_density_rms 0.076
_refine_ls_extinction_coef 0.0002(2)
_refine_ls_extinction_expression Fc^*^=kFc[1+0.001xFc^2^\l^3^/sin(2\q)]^-1/4^
_refine_ls_extinction_method SHELXL
_refine_ls_goodness_of_fit_ref 0.910
_refine_ls_hydrogen_treatment mixed
_refine_ls_matrix_type full
_refine_ls_number_parameters 452
_refine_ls_number_reflns 8607
_refine_ls_number_restraints 0
_refine_ls_restrained_S_all 0.910
_refine_ls_R_factor_all 0.1488
_refine_ls_R_factor_gt 0.0522
_refine_ls_shift/su_max 0.001
_refine_ls_shift/su_mean 0.000
_refine_ls_structure_factor_coef Fsqd
_refine_ls_weighting_details 'calc w=1/[\s^2^(Fo^2^)+(0.0556P)^2^+0.0000P] where P=(Fo^2^+2Fc^2^)/3'
_refine_ls_weighting_scheme calc
_refine_ls_wR_factor_gt 0.1097
_refine_ls_wR_factor_ref 0.1425
_reflns_number_gt 3782
_reflns_number_total 8607
_reflns_threshold_expression >2sigma(I)
_cod_data_source_file ic010426u_2.cif
_cod_data_source_block CPD1B
_cod_depositor_comments
;
The following automatic conversions were performed:

'_symmetry_cell_setting' value 'Monoclinic' changed to 'monoclinic'
according to the built-in table from CIF Core dictionary named
'cif_core.dic' version 2.4.1 from 2010-06-29.

Automatic conversion script
Id: cif_fix_values 1646 2011-03-28 12:23:43Z adriana 
;
_cod_original_cell_volume 3547.2(11)
_cod_database_code 4320472

loop_
_symmetry_equiv_pos_as_xyz
'x, y, z'
'-x, y+1/2, -z+1/2'
'-x, -y, -z'
'x, -y-1/2, z-1/2'

loop_
_atom_site_label
_atom_site_type_symbol
_atom_site_fract_x
_atom_site_fract_y
_atom_site_fract_z
_atom_site_U_iso_or_equiv
_atom_site_adp_type
_atom_site_occupancy
_atom_site_symmetry_multiplicity
_atom_site_calc_flag
_atom_site_refinement_flags
_atom_site_disorder_assembly
_atom_site_disorder_group
Fe1 Fe 0.09237(5) 0.07641(4) 0.37946(4) 0.0406(2) Uani 1 1 d . . .
Fe2 Fe 0.45528(5) 0.44329(5) 0.19288(4) 0.0457(2) Uani 1 1 d . . .
P1 P 0.06125(8) 0.22480(7) 0.37342(6) 0.0318(3) Uani 1 1 d . . .
P2 P 0.35884(8) 0.42056(7) 0.28275(6) 0.0338(3) Uani 1 1 d . . .
N1 N 0.1983(2) 0.3221(2) 0.31185(17) 0.0307(8) Uani 1 1 d . . .
C1 C 0.0853(4) 0.0806(3) 0.4753(3) 0.0600(14) Uani 1 1 d . . .
O1 O 0.0803(4) 0.0814(3) 0.5386(2) 0.1025(16) Uani 1 1 d . . .
C2 C -0.0176(4) 0.0514(3) 0.3144(3) 0.0581(14) Uani 1 1 d . . .
O2 O -0.0857(3) 0.0318(3) 0.2730(3) 0.1149(18) Uani 1 1 d . . .
C3 C 0.2039(4) 0.0935(3) 0.3393(3) 0.0658(16) Uani 1 1 d . . .
O3 O 0.2752(3) 0.1007(3) 0.3116(3) 0.1185(19) Uani 1 1 d . . .
C4 C 0.1214(4) -0.0393(4) 0.3888(3) 0.0713(17) Uani 1 1 d . . .
O4 O 0.1409(4) -0.1135(3) 0.3970(3) 0.131(2) Uani 1 1 d . . .
C5 C 0.5380(4) 0.5065(4) 0.2595(3) 0.0632(16) Uani 1 1 d . . .
O5 O 0.5905(3) 0.5466(3) 0.3036(2) 0.0939(15) Uani 1 1 d . . .
C6 C 0.3556(4) 0.4978(4) 0.1331(3) 0.0580(14) Uani 1 1 d . . .
O6 O 0.2926(3) 0.5332(3) 0.0929(2) 0.0899(14) Uani 1 1 d . . .
C7 C 0.4701(4) 0.3251(4) 0.1880(3) 0.0578(14) Uani 1 1 d . . .
O7 O 0.4795(3) 0.2490(3) 0.1820(2) 0.0959(14) Uani 1 1 d . . .
C8 C 0.5358(4) 0.4552(4) 0.1239(3) 0.0729(17) Uani 1 1 d . . .
O8 O 0.5877(4) 0.4599(4) 0.0791(3) 0.1215(19) Uani 1 1 d . . .
C9 C -0.0692(3) 0.2625(3) 0.3585(2) 0.0371(10) Uani 1 1 d . . .
C10 C -0.0974(3) 0.3426(3) 0.3214(2) 0.0476(12) Uani 1 1 d . . .
H10A H -0.0496 0.3756 0.3003 0.057 Uiso 1 1 calc R . .
C11 C -0.1958(4) 0.3739(4) 0.3155(3) 0.0627(15) Uani 1 1 d . . .
H11A H -0.2146 0.4263 0.2889 0.075 Uiso 1 1 calc R . .
C12 C -0.2655(4) 0.3268(4) 0.3493(3) 0.0717(18) Uani 1 1 d . . .
H12A H -0.3313 0.3482 0.3467 0.086 Uiso 1 1 calc R . .
C13 C -0.2383(4) 0.2494(4) 0.3863(3) 0.0742(18) Uani 1 1 d . . .
H13A H -0.2858 0.2182 0.4092 0.089 Uiso 1 1 calc R . .
C14 C -0.1414(3) 0.2157(4) 0.3907(3) 0.0566(14) Uani 1 1 d . . .
H14A H -0.1246 0.1616 0.4152 0.068 Uiso 1 1 calc R . .
C15 C 0.1186(3) 0.2923(3) 0.4536(2) 0.0368(10) Uani 1 1 d . . .
C16 C 0.0655(4) 0.3589(3) 0.4843(3) 0.0499(13) Uani 1 1 d . . .
H16A H -0.0019 0.3691 0.4650 0.060 Uiso 1 1 calc R . .
C17 C 0.1110(4) 0.4102(4) 0.5428(3) 0.0662(16) Uani 1 1 d . . .
H17A H 0.0742 0.4546 0.5632 0.079 Uiso 1 1 calc R . .
C18 C 0.2102(5) 0.3961(4) 0.5712(3) 0.0694(17) Uani 1 1 d . . .
H18A H 0.2408 0.4311 0.6109 0.083 Uiso 1 1 calc R . .
C19 C 0.2646(4) 0.3306(4) 0.5415(3) 0.0592(15) Uani 1 1 d . . .
H19A H 0.3324 0.3218 0.5606 0.071 Uiso 1 1 calc R . .
C20 C 0.2192(3) 0.2772(3) 0.4829(2) 0.0435(11) Uani 1 1 d . . .
H20A H 0.2557 0.2318 0.4635 0.052 Uiso 1 1 calc R . .
C21 C 0.1146(3) 0.2743(3) 0.2955(2) 0.0288(9) Uani 1 1 d . . .
C22 C 0.0725(3) 0.2537(3) 0.2221(2) 0.0428(11) Uani 1 1 d . . .
H22A H 0.0131 0.2205 0.2124 0.051 Uiso 1 1 calc R . .
C23 C 0.1209(3) 0.2835(3) 0.1647(2) 0.0459(12) Uani 1 1 d . . .
H23A H 0.0945 0.2712 0.1152 0.055 Uiso 1 1 calc R . .
C24 C 0.2099(3) 0.3323(3) 0.1818(2) 0.0413(11) Uani 1 1 d . . .
H24A H 0.2449 0.3519 0.1440 0.050 Uiso 1 1 calc R . .
C25 C 0.2453(3) 0.3513(3) 0.2553(2) 0.0304(9) Uani 1 1 d . . .
C26 C 0.4247(3) 0.3589(3) 0.3624(2) 0.0352(10) Uani 1 1 d . . .
C27 C 0.4776(3) 0.4042(3) 0.4228(3) 0.0522(13) Uani 1 1 d . . .
H27A H 0.4764 0.4668 0.4242 0.063 Uiso 1 1 calc R . .
C28 C 0.5326(4) 0.3566(4) 0.4814(3) 0.0643(16) Uani 1 1 d . . .
H28A H 0.5686 0.3876 0.5214 0.077 Uiso 1 1 calc R . .
C29 C 0.5342(4) 0.2662(4) 0.4806(3) 0.0632(15) Uani 1 1 d . . .
H29A H 0.5695 0.2350 0.5208 0.076 Uiso 1 1 calc R . .
C30 C 0.4839(4) 0.2198(4) 0.4211(3) 0.0579(14) Uani 1 1 d . . .
H30A H 0.4865 0.1572 0.4202 0.069 Uiso 1 1 calc R . .
C31 C 0.4292(3) 0.2661(3) 0.3620(3) 0.0493(12) Uani 1 1 d . . .
H31A H 0.3951 0.2343 0.3217 0.059 Uiso 1 1 calc R . .
C32 C 0.3076(3) 0.5192(3) 0.3247(2) 0.0355(10) Uani 1 1 d . . .
C33 C 0.3162(3) 0.6039(3) 0.2959(3) 0.0471(12) Uani 1 1 d . . .
H33A H 0.3517 0.6127 0.2558 0.057 Uiso 1 1 calc R . .
C34 C 0.2714(4) 0.6763(3) 0.3272(3) 0.0633(15) Uani 1 1 d . . .
H34A H 0.2769 0.7336 0.3073 0.076 Uiso 1 1 calc R . .
C35 C 0.2203(4) 0.6656(4) 0.3851(3) 0.0638(15) Uani 1 1 d . . .
H35A H 0.1911 0.7150 0.4053 0.077 Uiso 1 1 calc R . .
C36 C 0.2116(3) 0.5821(3) 0.4143(3) 0.0541(13) Uani 1 1 d . . .
H36A H 0.1762 0.5748 0.4546 0.065 Uiso 1 1 calc R . .
C37 C 0.2545(3) 0.5081(3) 0.3851(3) 0.0429(11) Uani 1 1 d . . .
H37A H 0.2481 0.4513 0.4055 0.051 Uiso 1 1 calc R . .

loop_
_atom_site_aniso_label
_atom_site_aniso_U_11
_atom_site_aniso_U_22
_atom_site_aniso_U_33
_atom_site_aniso_U_23
_atom_site_aniso_U_13
_atom_site_aniso_U_12
Fe1 0.0386(4) 0.0324(4) 0.0501(4) 0.0005(3) 0.0041(3) -0.0004(3)
Fe2 0.0377(4) 0.0436(4) 0.0585(5) 0.0027(3) 0.0164(3) -0.0052(3)
P1 0.0276(6) 0.0332(7) 0.0345(6) 0.0008(5) 0.0043(5) -0.0010(5)
P2 0.0282(6) 0.0297(6) 0.0430(7) 0.0002(5) 0.0042(5) -0.0020(5)
N1 0.0260(18) 0.035(2) 0.031(2) 0.0035(15) 0.0020(15) 0.0016(15)
C1 0.081(4) 0.045(3) 0.051(3) 0.006(3) 0.000(3) -0.016(3)
O1 0.169(5) 0.087(4) 0.052(3) 0.001(2) 0.015(3) -0.045(3)
C2 0.061(3) 0.043(3) 0.067(4) -0.009(3) -0.001(3) 0.000(3)
O2 0.099(3) 0.094(4) 0.128(4) -0.019(3) -0.062(3) -0.022(3)
C3 0.058(3) 0.037(3) 0.109(5) -0.013(3) 0.033(3) 0.000(3)
O3 0.084(3) 0.071(3) 0.221(6) -0.024(3) 0.092(4) -0.003(2)
C4 0.072(4) 0.044(4) 0.097(5) 0.000(3) 0.009(3) 0.007(3)
O4 0.158(5) 0.049(3) 0.183(5) 0.014(3) 0.012(4) 0.032(3)
C5 0.037(3) 0.061(4) 0.095(5) 0.005(3) 0.021(3) -0.010(3)
O5 0.060(3) 0.100(4) 0.118(4) -0.021(3) 0.003(2) -0.037(2)
C6 0.061(3) 0.051(4) 0.066(4) 0.006(3) 0.023(3) -0.001(3)
O6 0.091(3) 0.089(4) 0.086(3) 0.027(2) -0.001(2) 0.014(3)
C7 0.056(3) 0.056(4) 0.067(4) 0.005(3) 0.027(3) 0.010(3)
O7 0.117(4) 0.052(3) 0.129(4) -0.004(3) 0.053(3) 0.018(3)
C8 0.065(4) 0.068(4) 0.093(5) -0.001(3) 0.035(3) -0.016(3)
O8 0.118(4) 0.137(5) 0.131(4) -0.011(3) 0.089(3) -0.036(3)
C9 0.033(2) 0.037(3) 0.041(3) -0.008(2) 0.003(2) -0.001(2)
C10 0.044(3) 0.050(3) 0.049(3) 0.002(2) 0.006(2) 0.009(2)
C11 0.053(3) 0.061(4) 0.072(4) -0.008(3) 0.001(3) 0.025(3)
C12 0.035(3) 0.086(5) 0.094(5) -0.022(4) 0.009(3) 0.020(3)
C13 0.037(3) 0.072(5) 0.119(5) -0.015(4) 0.028(3) -0.002(3)
C14 0.038(3) 0.055(4) 0.078(4) 0.001(3) 0.015(3) 0.002(3)
C15 0.041(2) 0.039(3) 0.031(2) 0.008(2) 0.006(2) -0.003(2)
C16 0.055(3) 0.051(3) 0.041(3) -0.009(2) -0.004(2) 0.006(2)
C17 0.091(4) 0.056(4) 0.049(3) -0.016(3) 0.003(3) 0.017(3)
C18 0.090(5) 0.067(4) 0.045(3) -0.016(3) -0.012(3) -0.012(3)
C19 0.053(3) 0.070(4) 0.050(3) 0.001(3) -0.008(3) -0.014(3)
C20 0.039(3) 0.053(3) 0.037(3) 0.000(2) 0.003(2) -0.006(2)
C21 0.028(2) 0.031(2) 0.026(2) -0.0019(18) 0.0008(17) -0.0008(18)
C22 0.035(2) 0.047(3) 0.045(3) 0.000(2) 0.003(2) -0.019(2)
C23 0.053(3) 0.055(3) 0.028(3) -0.004(2) 0.002(2) -0.008(3)
C24 0.042(3) 0.053(3) 0.029(2) 0.003(2) 0.008(2) -0.008(2)
C25 0.031(2) 0.027(2) 0.033(2) -0.0024(18) 0.0036(19) -0.0012(18)
C26 0.027(2) 0.038(3) 0.039(3) -0.002(2) 0.0021(19) -0.0002(19)
C27 0.043(3) 0.047(3) 0.062(3) -0.011(3) -0.006(2) 0.012(2)
C28 0.051(3) 0.077(5) 0.057(4) -0.019(3) -0.016(3) 0.010(3)
C29 0.053(3) 0.075(5) 0.058(4) 0.010(3) -0.002(3) 0.016(3)
C30 0.053(3) 0.051(3) 0.068(4) 0.009(3) 0.005(3) 0.013(3)
C31 0.047(3) 0.041(3) 0.057(3) -0.004(2) 0.000(2) -0.005(2)
C32 0.028(2) 0.029(2) 0.047(3) 0.001(2) -0.002(2) 0.0021(19)
C33 0.048(3) 0.036(3) 0.057(3) -0.003(2) 0.006(2) 0.000(2)
C34 0.075(4) 0.029(3) 0.084(4) 0.009(3) 0.002(3) 0.006(3)
C35 0.062(4) 0.045(4) 0.082(4) -0.015(3) 0.002(3) 0.023(3)
C36 0.049(3) 0.046(3) 0.070(4) -0.011(3) 0.014(3) 0.006(3)
C37 0.042(3) 0.029(3) 0.059(3) -0.006(2) 0.009(2) 0.003(2)

loop_
_atom_type_symbol
_atom_type_description
_atom_type_scat_dispersion_real
_atom_type_scat_dispersion_imag
_atom_type_scat_source
C C 0.0033 0.0016 'International Tables Vol C Tables 4.2.6.8 and 6.1.1.4'
H H 0.0000 0.0000 'International Tables Vol C Tables 4.2.6.8 and 6.1.1.4'
N N 0.0061 0.0033 'International Tables Vol C Tables 4.2.6.8 and 6.1.1.4'
O O 0.0106 0.0060 'International Tables Vol C Tables 4.2.6.8 and 6.1.1.4'
P P 0.1023 0.0942 'International Tables Vol C Tables 4.2.6.8 and 6.1.1.4'
Fe Fe 0.3463 0.8444 'International Tables Vol C Tables 4.2.6.8 and 6.1.1.4'

loop_
_geom_angle_atom_site_label_1
_geom_angle_atom_site_label_2
_geom_angle_atom_site_label_3
_geom_angle
_geom_angle_site_symmetry_1
_geom_angle_site_symmetry_3
_geom_angle_publ_flag
C1 Fe1 C4 89.0(3) . . ?
C1 Fe1 C3 124.8(3) . . ?
C4 Fe1 C3 89.5(3) . . ?
C1 Fe1 C2 120.1(2) . . ?
C4 Fe1 C2 90.5(2) . . ?
C3 Fe1 C2 115.0(3) . . ?
C1 Fe1 P1 88.67(17) . . ?
C4 Fe1 P1 176.89(19) . . ?
C3 Fe1 P1 90.03(17) . . ?
C2 Fe1 P1 92.50(16) . . ?
C8 Fe2 C7 88.9(2) . . ?
C8 Fe2 C5 92.4(2) . . ?
C7 Fe2 C5 119.6(3) . . ?
C8 Fe2 C6 90.3(3) . . ?
C7 Fe2 C6 120.0(2) . . ?
C5 Fe2 C6 120.4(3) . . ?
C8 Fe2 P2 176.4(2) . . ?
C7 Fe2 P2 88.08(16) . . ?
C5 Fe2 P2 87.47(17) . . ?
C6 Fe2 P2 92.82(16) . . ?
C9 P1 C21 103.67(19) . . ?
C9 P1 C15 103.35(19) . . ?
C21 P1 C15 102.96(18) . . ?
C9 P1 Fe1 118.56(15) . . ?
C21 P1 Fe1 110.08(13) . . ?
C15 P1 Fe1 116.42(14) . . ?
C26 P2 C32 104.06(19) . . ?
C26 P2 C25 102.54(19) . . ?
C32 P2 C25 102.45(18) . . ?
C26 P2 Fe2 112.65(14) . . ?
C32 P2 Fe2 118.02(15) . . ?
C25 P2 Fe2 115.29(13) . . ?
C21 N1 C25 118.4(3) . . ?
O1 C1 Fe1 178.5(5) . . ?
O2 C2 Fe1 176.9(5) . . ?
O3 C3 Fe1 176.7(5) . . ?
O4 C4 Fe1 178.0(6) . . ?
O5 C5 Fe2 178.6(5) . . ?
O6 C6 Fe2 178.2(5) . . ?
O7 C7 Fe2 177.4(5) . . ?
O8 C8 Fe2 177.8(6) . . ?
C14 C9 C10 118.3(4) . . ?
C14 C9 P1 119.8(4) . . ?
C10 C9 P1 121.6(3) . . ?
C11 C10 C9 120.8(5) . . ?
C12 C11 C10 119.5(5) . . ?
C13 C12 C11 120.0(5) . . ?
C12 C13 C14 121.2(5) . . ?
C13 C14 C9 120.0(5) . . ?
C16 C15 C20 119.2(4) . . ?
C16 C15 P1 121.9(3) . . ?
C20 C15 P1 118.9(3) . . ?
C17 C16 C15 120.8(5) . . ?
C18 C17 C16 120.1(5) . . ?
C17 C18 C19 120.2(5) . . ?
C18 C19 C20 120.4(5) . . ?
C19 C20 C15 119.3(5) . . ?
N1 C21 C22 122.8(4) . . ?
N1 C21 P1 117.2(3) . . ?
C22 C21 P1 119.7(3) . . ?
C23 C22 C21 118.6(4) . . ?
C22 C23 C24 118.8(4) . . ?
C25 C24 C23 119.2(4) . . ?
N1 C25 C24 122.3(4) . . ?
N1 C25 P2 115.6(3) . . ?
C24 C25 P2 122.1(3) . . ?
C31 C26 C27 118.1(4) . . ?
C31 C26 P2 121.0(3) . . ?
C27 C26 P2 120.7(4) . . ?
C26 C27 C28 120.4(5) . . ?
C29 C28 C27 120.5(5) . . ?
C28 C29 C30 120.3(5) . . ?
C29 C30 C31 119.9(5) . . ?
C26 C31 C30 120.8(4) . . ?
C33 C32 C37 119.1(4) . . ?
C33 C32 P2 121.3(3) . . ?
C37 C32 P2 119.6(3) . . ?
C32 C33 C34 119.3(5) . . ?
C35 C34 C33 121.6(5) . . ?
C34 C35 C36 119.6(5) . . ?
C35 C36 C37 121.0(5) . . ?
C36 C37 C32 119.5(4) . . ?

loop_
_geom_bond_atom_site_label_1
_geom_bond_atom_site_label_2
_geom_bond_distance
_geom_bond_site_symmetry_2
_geom_bond_publ_flag
Fe1 C1 1.748(6) . ?
Fe1 C4 1.765(6) . ?
Fe1 C3 1.768(6) . ?
Fe1 C2 1.782(5) . ?
Fe1 P1 2.2426(13) . ?
Fe2 C8 1.770(6) . ?
Fe2 C7 1.770(6) . ?
Fe2 C5 1.779(6) . ?
Fe2 C6 1.782(6) . ?
Fe2 P2 2.2402(13) . ?
P1 C9 1.813(4) . ?
P1 C21 1.823(4) . ?
P1 C15 1.835(4) . ?
P2 C26 1.820(4) . ?
P2 C32 1.828(4) . ?
P2 C25 1.840(4) . ?
N1 C21 1.321(5) . ?
N1 C25 1.347(5) . ?
C1 O1 1.156(6) . ?
C2 O2 1.129(5) . ?
C3 O3 1.143(6) . ?
C4 O4 1.136(6) . ?
C5 O5 1.148(6) . ?
C6 O6 1.155(6) . ?
C7 O7 1.144(6) . ?
C8 O8 1.142(6) . ?
C9 C14 1.384(6) . ?
C9 C10 1.391(6) . ?
C10 C11 1.383(6) . ?
C11 C12 1.377(7) . ?
C12 C13 1.353(8) . ?
C13 C14 1.379(6) . ?
C15 C16 1.379(6) . ?
C15 C20 1.390(5) . ?
C16 C17 1.371(6) . ?
C17 C18 1.366(7) . ?
C18 C19 1.371(7) . ?
C19 C20 1.389(6) . ?
C21 C22 1.396(5) . ?
C22 C23 1.373(6) . ?
C23 C24 1.389(6) . ?
C24 C25 1.371(5) . ?
C26 C31 1.380(6) . ?
C26 C27 1.386(6) . ?
C27 C28 1.390(7) . ?
C28 C29 1.343(7) . ?
C29 C30 1.369(7) . ?
C30 C31 1.385(6) . ?
C32 C33 1.373(6) . ?
C32 C37 1.394(6) . ?
C33 C34 1.391(7) . ?
C34 C35 1.340(7) . ?
C35 C36 1.359(7) . ?
C36 C37 1.380(6) . ?
